data_7114629
loop_
_publ_author_name
'Virendra Kumar Tiwari'
'Govind Goroba Pawar'
'Himanshu Sekhar Jena'
'Manmohan Kapur'

_publ_section_title
;
 Palladium catalyzed, heteroatom-guided C-H functionalization in the
 synthesis of substituted isoquinolines and dihydroisoquinolines
;
_journal_name_full Chem.Commun.
_journal_page_first 7322
_journal_paper_doi 10.1039/C4CC03165B
_journal_volume 50
_journal_year 2014
_chemical_formula_moiety 'C21 H23 N O'
_chemical_formula_sum 'C21 H23 N O'
_chemical_formula_weight 305.40
_chemical_name_systematic
; 
 ? 
;
_space_group_IT_number 14
_symmetry_cell_setting monoclinic
_symmetry_space_group_name_Hall '-P 2yn'
_symmetry_space_group_name_H-M 'P 1 21/n 1'
_atom_sites_solution_hydrogens geom
_atom_sites_solution_primary direct
_atom_sites_solution_secondary difmap
_audit_creation_method SHELXL-97
_cell_angle_alpha 90.00
_cell_angle_beta 102.027(4)
_cell_angle_gamma 90.00
_cell_formula_units_Z 4
_cell_length_a 10.0609(9)
_cell_length_b 7.6268(6)
_cell_length_c 22.661(2)
_cell_measurement_temperature 99(2)
_cell_volume 1700.7(3)
_computing_structure_refinement 'SHELXL-97 (Sheldrick, 2008)'
_computing_structure_solution 'SHELXS-97 (Sheldrick, 2008)'
_diffrn_ambient_temperature 99(2)
_diffrn_measured_fraction_theta_full 1.00
_diffrn_measured_fraction_theta_max 1.00
_diffrn_radiation_monochromator graphite
_diffrn_radiation_source 'fine-focus sealed tube'
_diffrn_radiation_type MoK\a
_diffrn_radiation_wavelength 0.71073
_diffrn_reflns_av_R_equivalents 0.0233
_diffrn_reflns_av_sigmaI/netI 0.0392
_diffrn_reflns_limit_h_max 11
_diffrn_reflns_limit_h_min -11
_diffrn_reflns_limit_k_max 9
_diffrn_reflns_limit_k_min -9
_diffrn_reflns_limit_l_max 26
_diffrn_reflns_limit_l_min -26
_diffrn_reflns_number 2721
_diffrn_reflns_theta_full 24.90
_diffrn_reflns_theta_max 24.90
_diffrn_reflns_theta_min 2.82
_exptl_absorpt_coefficient_mu 0.072
_exptl_absorpt_correction_T_max 0.981
_exptl_absorpt_correction_T_min 0.970
_exptl_absorpt_correction_type multi-scan
_exptl_crystal_density_diffrn 1.193
_exptl_crystal_density_method 'not measured'
_exptl_crystal_F_000 656.0
_exptl_crystal_size_max 0.42
_exptl_crystal_size_mid 0.38
_exptl_crystal_size_min 0.26
_refine_diff_density_max 0.133
_refine_diff_density_min -0.140
_refine_diff_density_rms 0.031
_refine_ls_extinction_method none
_refine_ls_goodness_of_fit_ref 1.065
_refine_ls_hydrogen_treatment constr
_refine_ls_matrix_type full
_refine_ls_number_parameters 210
_refine_ls_number_reflns 2649
_refine_ls_number_restraints 59
_refine_ls_restrained_S_all 1.046
_refine_ls_R_factor_all 0.0492
_refine_ls_R_factor_gt 0.0388
_refine_ls_shift/su_max 0.000
_refine_ls_shift/su_mean 0.000
_refine_ls_structure_factor_coef Fsqd
_refine_ls_weighting_details 'calc w=1/[\s^2^(Fo^2^)+(0.1000P)^2^+0.0000P] where P=(Fo^2^+2Fc^2^)/3'
_refine_ls_weighting_scheme calc
_refine_ls_wR_factor_gt 0.1248
_refine_ls_wR_factor_ref 0.1362
_reflns_number_gt 2351
_reflns_number_total 2649
_reflns_threshold_expression >2sigma(I)
_cod_data_source_file c4cc03165b2.cif
_cod_data_source_block 790
_cod_original_sg_symbol_H-M 'P 21/n'
_cod_database_code 7114629

loop_
_symmetry_equiv_pos_as_xyz
'x, y, z'
'-x+1/2, y+1/2, -z+1/2'
'-x, -y, -z'
'x-1/2, -y-1/2, z-1/2'

loop_
_atom_site_label
_atom_site_type_symbol
_atom_site_fract_x
_atom_site_fract_y
_atom_site_fract_z
_atom_site_U_iso_or_equiv
_atom_site_adp_type
_atom_site_occupancy
_atom_site_symmetry_multiplicity
_atom_site_calc_flag
_atom_site_refinement_flags
O1 O 0.73802(16) 0.5954(2) 0.97347(10) 0.0284(6) Uani 1 1 d U
N1 N 0.63005(19) 0.6087(2) 0.87482(11) 0.0189(7) Uani 1 1 d U
C6 C 0.5006(2) 0.4024(3) 0.77713(13) 0.0209(8) Uani 1 1 d U
C7 C 0.5547(2) 0.5776(3) 0.76726(14) 0.0164(7) Uani 1 1 d U
C8 C 0.5447(2) 0.6485(3) 0.70605(14) 0.0199(8) Uani 1 1 d U
C1 C 0.4943(2) 0.3526(3) 0.83582(13) 0.0193(8) Uani 1 1 d U
C5 C 0.4666(2) 0.2803(3) 0.73059(14) 0.0236(8) Uani 1 1 d U
H5 H 0.4689 0.3138 0.6904 0.028 Uiso 1 1 calc R
C14 C 0.6222(2) 0.6662(3) 0.81567(14) 0.0180(7) Uani 1 1 d U
H14 H 0.6665 0.7725 0.8093 0.022 Uiso 1 1 calc R
C9 C 0.4184(2) 0.6714(3) 0.66752(15) 0.0229(8) Uani 1 1 d U
H9 H 0.3385 0.6377 0.6807 0.027 Uiso 1 1 calc R
C17 C 0.5210(2) 0.4885(3) 0.88535(13) 0.0229(8) Uani 1 1 d U
H17 H 0.5529 0.4276 0.9248 0.028 Uiso 1 1 calc R
C13 C 0.6612(2) 0.6986(3) 0.68524(14) 0.0256(8) Uani 1 1 d U
H13 H 0.7485 0.6848 0.7106 0.031 Uiso 1 1 calc R
C15 C 0.7352(2) 0.6483(3) 0.92217(15) 0.0214(8) Uani 1 1 d U
C10 C 0.4071(2) 0.7423(3) 0.61041(15) 0.0251(8) Uani 1 1 d U
H10 H 0.3201 0.7572 0.5849 0.030 Uiso 1 1 calc R
C2 C 0.4570(2) 0.1824(3) 0.84700(14) 0.0256(8) Uani 1 1 d U
H2 H 0.4532 0.1482 0.8869 0.031 Uiso 1 1 calc R
C11 C 0.5236(3) 0.7919(3) 0.59032(15) 0.0293(9) Uani 1 1 d U
H11 H 0.5166 0.8414 0.5513 0.035 Uiso 1 1 calc R
C4 C 0.4294(2) 0.1104(3) 0.74221(15) 0.0270(8) Uani 1 1 d U
H4 H 0.4071 0.0281 0.7102 0.032 Uiso 1 1 calc R
C3 C 0.4251(2) 0.0618(3) 0.80021(15) 0.0276(8) Uani 1 1 d U
H3 H 0.4003 -0.0545 0.8083 0.033 Uiso 1 1 calc R
C18 C 0.3897(2) 0.5894(3) 0.88759(14) 0.0249(8) Uani 1 1 d U
H18A H 0.3580 0.6490 0.8484 0.030 Uiso 1 1 calc R
H18B H 0.3188 0.5039 0.8926 0.030 Uiso 1 1 calc R
C19 C 0.4032(2) 0.7250(3) 0.93743(14) 0.0239(8) Uani 1 1 d U
H19A H 0.4632 0.8208 0.9293 0.029 Uiso 1 1 calc R
H19B H 0.4464 0.6700 0.9763 0.029 Uiso 1 1 calc R
C16 C 0.8497(2) 0.7574(3) 0.90763(15) 0.0280(8) Uani 1 1 d U
H16A H 0.9193 0.7753 0.9444 0.042 Uiso 1 1 calc R
H16B H 0.8142 0.8713 0.8916 0.042 Uiso 1 1 calc R
H16C H 0.8898 0.6964 0.8775 0.042 Uiso 1 1 calc R
C20 C 0.2663(3) 0.8016(3) 0.94277(15) 0.0302(9) Uani 1 1 d U
H20A H 0.2249 0.8599 0.9043 0.036 Uiso 1 1 calc R
H20B H 0.2053 0.7049 0.9492 0.036 Uiso 1 1 calc R
C12 C 0.6492(3) 0.7680(3) 0.62793(16) 0.0308(9) Uani 1 1 d U
H12 H 0.7289 0.7999 0.6142 0.037 Uiso 1 1 calc R
C21 C 0.2763(3) 0.9325(3) 0.99359(14) 0.0371(9) Uani 1 1 d U
H21A H 0.3155 0.8753 1.0320 0.056 Uiso 1 1 calc R
H21B H 0.1854 0.9765 0.9948 0.056 Uiso 1 1 calc R
H21C H 0.3344 1.0305 0.9869 0.056 Uiso 1 1 calc R

loop_
_atom_site_aniso_label
_atom_site_aniso_U_11
_atom_site_aniso_U_22
_atom_site_aniso_U_33
_atom_site_aniso_U_23
_atom_site_aniso_U_13
_atom_site_aniso_U_12
O1 0.0283(10) 0.0373(10) 0.0176(18) -0.0007(10) 0.0001(11) -0.0032(7)
N1 0.0169(10) 0.0235(10) 0.014(2) -0.0006(11) -0.0008(12) -0.0027(7)
C6 0.0148(11) 0.0223(12) 0.025(2) 0.0028(14) 0.0035(13) 0.0042(8)
C7 0.0152(11) 0.0227(12) 0.010(2) 0.0012(13) -0.0011(13) 0.0027(9)
C8 0.0196(12) 0.0193(12) 0.020(2) -0.0030(13) 0.0021(13) -0.0003(8)
C1 0.0148(11) 0.0206(12) 0.022(2) -0.0006(14) 0.0016(13) 0.0003(8)
C5 0.0236(12) 0.0253(13) 0.022(3) 0.0012(14) 0.0041(14) 0.0029(9)
C14 0.0181(11) 0.0236(13) 0.012(2) 0.0046(14) 0.0026(13) 0.0008(9)
C9 0.0222(12) 0.0242(12) 0.022(3) -0.0014(13) 0.0034(13) 0.0011(9)
C17 0.0212(12) 0.0221(12) 0.027(2) 0.0073(13) 0.0085(14) -0.0002(8)
C13 0.0224(12) 0.0291(13) 0.024(3) 0.0013(13) 0.0020(14) -0.0044(9)
C15 0.0234(13) 0.0264(13) 0.014(3) 0.0008(14) 0.0029(14) 0.0045(9)
C10 0.0243(13) 0.0241(13) 0.022(3) -0.0068(14) -0.0064(14) 0.0017(9)
C2 0.0214(12) 0.0221(13) 0.034(3) 0.0079(14) 0.0078(14) 0.0037(9)
C11 0.0403(15) 0.0242(13) 0.023(3) -0.0021(13) 0.0046(16) -0.0059(10)
C4 0.0225(12) 0.0239(13) 0.034(3) -0.0044(14) 0.0033(15) 0.0019(9)
C3 0.0242(13) 0.0191(13) 0.039(3) 0.0024(16) 0.0044(15) 0.0011(9)
C18 0.0226(13) 0.0229(13) 0.031(2) 0.0016(13) 0.0100(14) -0.0011(9)
C19 0.0252(12) 0.0294(13) 0.017(2) 0.0025(13) 0.0039(14) 0.0025(9)
C16 0.0227(12) 0.0352(14) 0.024(3) -0.0041(14) 0.0003(14) -0.0067(10)
C20 0.0296(14) 0.0317(13) 0.030(3) 0.0018(14) 0.0070(16) 0.0055(10)
C12 0.0303(14) 0.0336(14) 0.030(3) -0.0011(15) 0.0091(16) -0.0106(10)
C21 0.0396(16) 0.0442(16) 0.027(3) -0.0035(16) 0.0064(17) 0.0137(11)

loop_
_atom_type_symbol
_atom_type_description
_atom_type_scat_dispersion_real
_atom_type_scat_dispersion_imag
_atom_type_scat_source
C C 0.0033 0.0016 'International Tables Vol C Tables 4.2.6.8 and 6.1.1.4'
H H 0.0000 0.0000 'International Tables Vol C Tables 4.2.6.8 and 6.1.1.4'
N N 0.0061 0.0033 'International Tables Vol C Tables 4.2.6.8 and 6.1.1.4'
O O 0.0106 0.0060 'International Tables Vol C Tables 4.2.6.8 and 6.1.1.4'

loop_
_geom_angle_atom_site_label_1
_geom_angle_atom_site_label_2
_geom_angle_atom_site_label_3
_geom_angle
C15 N1 C14 124.08(19)
C15 N1 C17 118.9(2)
C14 N1 C17 116.9(2)
C5 C6 C1 119.0(2)
C5 C6 C7 122.0(2)
C1 C6 C7 118.8(3)
C14 C7 C8 120.5(2)
C14 C7 C6 118.0(3)
C8 C7 C6 121.3(3)
C9 C8 C13 118.1(3)
C9 C8 C7 120.68(19)
C13 C8 C7 121.2(2)
C2 C1 C6 119.7(3)
C2 C1 C17 121.3(2)
C6 C1 C17 118.95(19)
C4 C5 C6 120.8(2)
C7 C14 N1 122.8(2)
C10 C9 C8 121.4(2)
N1 C17 C1 109.10(16)
N1 C17 C18 111.39(17)
C1 C17 C18 110.3(2)
C12 C13 C8 120.3(3)
O1 C15 N1 122.0(2)
O1 C15 C16 121.3(3)
N1 C15 C16 116.6(3)
C9 C10 C11 120.0(3)
C1 C2 C3 120.5(2)
C12 C11 C10 119.1(3)
C3 C4 C5 119.7(3)
C4 C3 C2 120.2(2)
C19 C18 C17 114.9(2)
C18 C19 C20 112.2(2)
C21 C20 C19 113.3(2)
C11 C12 C13 121.2(2)

loop_
_geom_bond_atom_site_label_1
_geom_bond_atom_site_label_2
_geom_bond_distance
O1 C15 1.225(3)
N1 C15 1.374(4)
N1 C14 1.397(3)
N1 C17 1.486(2)
C6 C5 1.395(4)
C6 C1 1.398(3)
C6 C7 1.477(3)
C7 C14 1.346(4)
C7 C8 1.472(4)
C8 C9 1.395(4)
C8 C13 1.404(3)
C1 C2 1.389(3)
C1 C17 1.510(4)
C5 C4 1.389(3)
C9 C10 1.385(4)
C17 C18 1.539(3)
C13 C12 1.384(4)
C15 C16 1.512(3)
C10 C11 1.394(3)
C2 C3 1.390(4)
C11 C12 1.382(4)
C4 C3 1.375(4)
C18 C19 1.516(4)
C19 C20 1.524(3)
C20 C21 1.511(4)
